data_2016776
loop_
_publ_author_name
'Smith, Graham'
'Wermuth, Urs D.'
'White, Jonathan M.'

_publ_section_title
;
 Two- and three-dimensional hydrogen-bonded structures in the 1:1
 proton-transfer compounds of 4,5-dichlorophthalic acid with the
 isomeric monoaminobenzoic acids
;
_journal_coeditor_code SF3087
_journal_issue 9
_journal_name_full 'Acta Crystallographica Section C'
_journal_page_first o532
_journal_page_last o536
_journal_paper_doi 10.1107/S0108270108027054
_journal_volume 64
_journal_year 2008
_chemical_formula_iupac 'C7 H8 N O2 + , C8 H3 Cl2 O4 -'
_chemical_formula_moiety 'C7 H8 N O2 + , C8 H3 Cl2 O4 -'
_chemical_formula_sum 'C15 H11 Cl2 N O6'
_chemical_formula_weight 372.15
_chemical_melting_point_gt 573
_chemical_name_common '4-carboxyanilinium hydrogen 4,5-dichlorophthalate'
_chemical_name_systematic
;
4-carboxyanilinium 2-carboxy-4,5-dichlorobenzoate
;
_space_group_IT_number 15
_symmetry_cell_setting monoclinic
_symmetry_space_group_name_Hall '-C 2yc'
_symmetry_space_group_name_H-M 'C 1 2/c 1'
_atom_sites_solution_hydrogens geom
_atom_sites_solution_primary direct
_atom_sites_solution_secondary difmap
_audit_creation_method SHELXL97
_cell_angle_alpha 90.00
_cell_angle_beta 94.785(2)
_cell_angle_gamma 90.00
_cell_formula_units_Z 8
_cell_length_a 12.8552(12)
_cell_length_b 7.5003(7)
_cell_length_c 31.932(3)
_cell_measurement_reflns_used 2598
_cell_measurement_temperature 130(2)
_cell_measurement_theta_max 27.08
_cell_measurement_theta_min 3.15
_cell_volume 3068.1(5)
_computing_cell_refinement 'SMART (Bruker, 2000)'
_computing_data_collection 'SMART (Bruker, 2000)'
_computing_data_reduction 'SAINT (Bruker, 1999)'
_computing_molecular_graphics 'PLATON (Spek, 2003)'
_computing_publication_material 'PLATON (Spek, 2003)'
_computing_structure_refinement 'SHELXL97 (Sheldrick, 2008)'
_computing_structure_solution 'SHELXS97 (Sheldrick, 2008)'
_diffrn_ambient_temperature 130(2)
_diffrn_measured_fraction_theta_full 0.990
_diffrn_measured_fraction_theta_max 0.990
_diffrn_measurement_device_type 'Bruker SMART CCD area-detector'
_diffrn_measurement_method '\f and \w scans'
_diffrn_radiation_monochromator graphite
_diffrn_radiation_source 'sealed tube'
_diffrn_radiation_type MoK\a
_diffrn_radiation_wavelength 0.71073
_diffrn_reflns_av_R_equivalents 0.0313
_diffrn_reflns_av_sigmaI/netI 0.0403
_diffrn_reflns_limit_h_max 16
_diffrn_reflns_limit_h_min -14
_diffrn_reflns_limit_k_max 9
_diffrn_reflns_limit_k_min -9
_diffrn_reflns_limit_l_max 41
_diffrn_reflns_limit_l_min -38
_diffrn_reflns_number 9325
_diffrn_reflns_theta_full 27.0
_diffrn_reflns_theta_max 27.40
_diffrn_reflns_theta_min 1.28
_diffrn_standards_decay_% 0
_exptl_absorpt_coefficient_mu 0.456
_exptl_absorpt_correction_T_max 0.93
_exptl_absorpt_correction_T_min 0.81
_exptl_absorpt_correction_type multi-scan
_exptl_absorpt_process_details '(SADABS; Sheldrick, 1996)'
_exptl_crystal_colour colourless
_exptl_crystal_density_diffrn 1.611
_exptl_crystal_density_method 'not measured'
_exptl_crystal_description block
_exptl_crystal_F_000 1520
_exptl_crystal_size_max 0.25
_exptl_crystal_size_mid 0.20
_exptl_crystal_size_min 0.15
_refine_diff_density_max 0.313
_refine_diff_density_min -0.324
_refine_ls_extinction_method none
_refine_ls_goodness_of_fit_ref 1.498
_refine_ls_hydrogen_treatment mixed
_refine_ls_matrix_type full
_refine_ls_number_parameters 237
_refine_ls_number_reflns 3467
_refine_ls_number_restraints 0
_refine_ls_restrained_S_all 1.498
_refine_ls_R_factor_all 0.0518
_refine_ls_R_factor_gt 0.0421
_refine_ls_shift/su_max 0.001
_refine_ls_shift/su_mean 0.000
_refine_ls_structure_factor_coef Fsqd
_refine_ls_weighting_details 'calc w = 1/[\s^2^(Fo^2^)+(0.0195P)^2^] where P=(Fo^2^+2Fc^2^)/3'
_refine_ls_weighting_scheme calc
_refine_ls_wR_factor_gt 0.0834
_refine_ls_wR_factor_ref 0.0857
_reflns_number_gt 2929
_reflns_number_total 3467
_reflns_threshold_expression I>2\s(I)
_cod_data_source_file sf3087.cif
_cod_data_source_block III
_cod_original_sg_symbol_H-M 'C 2/c'
_cod_database_code 2016776
_cod_database_fobs_code 2016776

loop_
_symmetry_equiv_pos_site_id
_symmetry_equiv_pos_as_xyz
1 x,y,z
2 -x,y,1/2-z
3 -x,-y,-z
4 x,-y,1/2+z
5 1/2+x,1/2+y,z
6 1/2-x,1/2+y,1/2-z
7 1/2-x,1/2-y,-z
8 1/2+x,1/2-y,1/2+z

loop_
_atom_site_aniso_label
_atom_site_aniso_U_11
_atom_site_aniso_U_22
_atom_site_aniso_U_33
_atom_site_aniso_U_12
_atom_site_aniso_U_13
_atom_site_aniso_U_23
O11A 0.0474(10) 0.0244(8) 0.0194(7) -0.0064(7) -0.0037(7) -0.0055(6)
O12A 0.0392(9) 0.0309(8) 0.0159(7) -0.0093(7) 0.0002(6) -0.0033(6)
N4A 0.0181(9) 0.0174(9) 0.0143(8) -0.0008(7) -0.0002(6) -0.0035(6)
C1A 0.0179(10) 0.0223(11) 0.0174(9) -0.0015(8) 0.0004(7) -0.0037(7)
C2A 0.0217(10) 0.0234(11) 0.0151(9) -0.0016(8) 0.0005(8) 0.0000(7)
C3A 0.0196(10) 0.0160(10) 0.0211(9) -0.0022(8) 0.0028(8) -0.0019(7)
C4A 0.0144(9) 0.0202(10) 0.0142(8) 0.0006(7) 0.0010(7) -0.0046(7)
C5A 0.0197(10) 0.0188(10) 0.0179(9) 0.0016(8) 0.0014(7) 0.0002(7)
C6A 0.0202(10) 0.0179(10) 0.0205(9) -0.0020(8) 0.0003(8) -0.0021(7)
C11A 0.0210(10) 0.0235(11) 0.0190(9) -0.0035(8) 0.0012(8) -0.0048(8)
Cl4 0.0434(3) 0.0348(3) 0.0131(2) -0.0055(2) -0.0037(2) 0.0057(2)
Cl5 0.0382(3) 0.0311(3) 0.0171(2) -0.0094(2) -0.0008(2) -0.0084(2)
O11 0.0313(8) 0.0220(7) 0.0204(7) -0.0101(6) -0.0054(6) 0.0071(6)
O12 0.0223(7) 0.0177(7) 0.0153(6) -0.0035(5) -0.0062(5) 0.0028(5)
O21 0.0216(7) 0.0227(7) 0.0186(6) 0.0030(6) 0.0005(6) -0.0043(5)
O22 0.0194(7) 0.0165(7) 0.0149(6) -0.0018(5) -0.0013(5) -0.0017(5)
C1 0.0149(9) 0.0169(9) 0.0135(8) -0.0001(7) 0.0001(7) 0.0009(7)
C2 0.0119(9) 0.0173(9) 0.0151(8) 0.0011(7) 0.0002(7) -0.0003(7)
C3 0.0184(10) 0.0161(9) 0.0190(9) -0.0009(8) 0.0000(7) 0.0024(7)
C4 0.0193(10) 0.0264(11) 0.0128(9) -0.0002(8) -0.0004(7) 0.0031(7)
C5 0.0182(10) 0.0225(10) 0.0140(9) -0.0022(8) 0.0004(7) -0.0052(7)
C6 0.0185(10) 0.0145(9) 0.0195(9) -0.0024(7) 0.0008(7) -0.0004(7)
C11 0.0152(9) 0.0185(10) 0.0164(9) 0.0021(7) 0.0011(7) 0.0005(7)
C21 0.0220(10) 0.0129(9) 0.0125(8) 0.0020(8) -0.0031(7) 0.0031(7)

loop_
_atom_site_type_symbol
_atom_site_label
_atom_site_fract_x
_atom_site_fract_y
_atom_site_fract_z
_atom_site_U_iso_or_equiv
_atom_site_thermal_displace_type
_atom_site_calc_flag
_atom_site_refinement_flags
_atom_site_occupancy
O O11A 0.22690(12) 0.81678(19) 0.44395(4) 0.0308(5) Uani . . 1.000
O O12A 0.22424(11) 0.55873(19) 0.47948(4) 0.0288(5) Uani . . 1.000
N N4A 0.09998(13) 0.2735(2) 0.29327(5) 0.0167(5) Uani . . 1.000
C C1A 0.18219(14) 0.5536(3) 0.40588(5) 0.0193(6) Uani . . 1.000
C C2A 0.16605(14) 0.3701(2) 0.40662(5) 0.0201(6) Uani . . 1.000
C C3A 0.13853(14) 0.2790(2) 0.36965(5) 0.0188(6) Uani . . 1.000
C C4A 0.12626(13) 0.3735(2) 0.33209(5) 0.0163(5) Uani . . 1.000
C C5A 0.14167(14) 0.5555(2) 0.33066(5) 0.0188(6) Uani . . 1.000
C C6A 0.17012(14) 0.6458(3) 0.36786(5) 0.0196(6) Uani . . 1.000
C C11A 0.21333(14) 0.6439(3) 0.44655(6) 0.0212(6) Uani . . 1.000
Cl Cl4 0.44163(4) 0.12566(7) 0.463860(10) 0.0308(2) Uani . . 1.000
Cl Cl5 0.47983(4) 0.53547(7) 0.445510(10) 0.0290(2) Uani . . 1.000
O O11 0.41110(10) 0.56359(18) 0.28022(4) 0.0250(4) Uani . . 1.000
O O12 0.30927(10) 0.32711(16) 0.26365(4) 0.0189(4) Uani . . 1.000
O O21 0.40833(9) -0.02857(17) 0.28148(4) 0.0210(4) Uani . . 1.000
O O22 0.24592(9) -0.01692(16) 0.30273(4) 0.0171(4) Uani . . 1.000
C C1 0.39522(13) 0.3373(2) 0.33163(5) 0.0152(5) Uani . . 1.000
C C2 0.37819(13) 0.1557(2) 0.33967(5) 0.0148(5) Uani . . 1.000
C C3 0.39404(13) 0.0930(2) 0.38055(5) 0.0179(5) Uani . . 1.000
C C4 0.42632(14) 0.2080(3) 0.41331(5) 0.0196(6) Uani . . 1.000
C C5 0.44277(14) 0.3880(2) 0.40524(5) 0.0183(6) Uani . . 1.000
C C6 0.42707(13) 0.4512(2) 0.36454(5) 0.0175(5) Uani . . 1.000
C C11 0.37326(14) 0.4189(2) 0.28895(5) 0.0167(5) Uani . . 1.000
C C21 0.34305(14) 0.0266(2) 0.30464(5) 0.0161(5) Uani . . 1.000
H H2A 0.17390 0.30730 0.43250 0.0240 Uiso calc R 1.000
H H3A 0.12820 0.15360 0.36990 0.0230 Uiso calc R 1.000
H H5A 0.13300 0.61790 0.30470 0.0230 Uiso calc R 1.000
H H6A 0.18140 0.77100 0.36740 0.0240 Uiso calc R 1.000
H H11A 0.244(2) 0.856(4) 0.4689(8) 0.049(9) Uiso . . 1.000
H H41A 0.0331(15) 0.222(3) 0.2922(6) 0.026(6) Uiso . . 1.000
H H42A 0.1506(16) 0.183(3) 0.2921(6) 0.032(6) Uiso . . 1.000
H H43A 0.1013(17) 0.344(3) 0.2690(7) 0.046(7) Uiso . . 1.000
H H3 0.38280 -0.02950 0.38630 0.0220 Uiso calc R 1.000
H H6 0.43820 0.57390 0.35900 0.0210 Uiso calc R 1.000
H H12 0.288(2) 0.387(4) 0.2380(9) 0.059(10) Uiso . . 1.000

loop_
_atom_type_symbol
_atom_type_description
_atom_type_scat_dispersion_real
_atom_type_scat_dispersion_imag
_atom_type_scat_source
C C 0.0033 0.0016 'International Tables Vol C Tables 4.2.6.8 and 6.1.1.4'
H H 0.0000 0.0000 'International Tables Vol C Tables 4.2.6.8 and 6.1.1.4'
N N 0.0061 0.0033 'International Tables Vol C Tables 4.2.6.8 and 6.1.1.4'
O O 0.0106 0.0060 'International Tables Vol C Tables 4.2.6.8 and 6.1.1.4'
Cl Cl 0.1484 0.1585 'International Tables Vol C Tables 4.2.6.8 and 6.1.1.4'

loop_
_geom_angle_atom_site_label_1
_geom_angle_atom_site_label_2
_geom_angle_atom_site_label_3
_geom_angle
_geom_angle_publ_flag
C11A O11A H11A 107.7(19) no
C11 O12 H12 113.9(17) no
C4A N4A H43A 113.0(14) no
C4A N4A H42A 106.9(12) no
H42A N4A H43A 108.2(18) no
H41A N4A H42A 109.6(19) no
H41A N4A H43A 106.3(18) no
C4A N4A H41A 112.8(12) no
C2A C1A C6A 119.94(17) no
C2A C1A C11A 117.66(16) no
C6A C1A C11A 122.4(2) no
C1A C2A C3A 120.09(14) no
C2A C3A C4A 119.11(14) no
N4A C4A C5A 120.14(14) no
C3A C4A C5A 121.75(15) no
N4A C4A C3A 118.08(14) no
C4A C5A C6A 118.81(16) no
C1A C6A C5A 120.31(19) no
O11A C11A O12A 124.19(18) no
O11A C11A C1A 114.94(17) no
O12A C11A C1A 120.9(2) no
C3A C2A H2A 120.00 no
C1A C2A H2A 120.00 no
C2A C3A H3A 120.00 no
C4A C3A H3A 120.00 no
C4A C5A H5A 121.00 no
C6A C5A H5A 121.00 no
C5A C6A H6A 120.00 no
C1A C6A H6A 120.00 no
C2 C1 C6 119.86(14) no
C2 C1 C11 122.74(14) no
C6 C1 C11 117.25(13) no
C1 C2 C3 119.17(14) no
C1 C2 C21 121.60(14) no
C3 C2 C21 119.23(13) no
C2 C3 C4 120.57(15) no
Cl4 C4 C5 120.85(14) no
C3 C4 C5 120.10(15) no
Cl4 C4 C3 119.02(16) no
Cl5 C5 C6 119.24(12) no
C4 C5 C6 119.57(14) no
Cl5 C5 C4 121.18(12) no
C1 C6 C5 120.73(14) no
O11 C11 C1 121.19(15) no
O12 C11 C1 114.20(14) no
O11 C11 O12 124.57(15) no
O21 C21 C2 118.63(15) no
O22 C21 C2 115.10(14) no
O21 C21 O22 126.26(15) no
C2 C3 H3 120.00 no
C4 C3 H3 120.00 no
C1 C6 H6 120.00 no
C5 C6 H6 120.00 no

loop_
_geom_bond_atom_site_label_1
_geom_bond_atom_site_label_2
_geom_bond_distance
_geom_bond_publ_flag
Cl4 C4 1.7241(18) no
Cl5 C5 1.7326(16) no
O11A C11A 1.312(3) no
O12A C11A 1.228(2) no
O11A H11A 0.86(3) no
O11 C11 1.231(2) no
O12 C11 1.301(2) no
O21 C21 1.235(2) no
O22 C21 1.287(2) no
O12 H12 0.95(3) no
N4A C4A 1.464(2) no
N4A H42A 0.94(2) no
N4A H43A 0.94(2) no
N4A H41A 0.94(2) no
C1A C2A 1.392(3) no
C1A C6A 1.395(3) no
C1A C11A 1.490(3) no
C2A C3A 1.384(2) no
C3A C4A 1.391(2) no
C4A C5A 1.381(2) no
C5A C6A 1.390(2) no
C2A H2A 0.9500 no
C3A H3A 0.9500 no
C5A H5A 0.9500 no
C6A H6A 0.9500 no
C1 C2 1.407(2) no
C1 C11 1.499(2) no
C1 C6 1.389(2) no
C2 C3 1.387(2) no
C2 C21 1.519(2) no
C3 C4 1.392(2) no
C4 C5 1.394(3) no
C5 C6 1.382(2) no
C3 H3 0.9500 no
C6 H6 0.9500 no

loop_
_geom_hbond_atom_site_label_D
_geom_hbond_atom_site_label_H
_geom_hbond_atom_site_label_A
_geom_hbond_site_symmetry_A
_geom_hbond_distance_DH
_geom_hbond_distance_HA
_geom_hbond_distance_DA
_geom_hbond_angle_DHA
_geom_hbond_publ_flag
O11A H11A O12A 7_566 0.86(3) 1.78(3) 2.6435(19) 178(2) yes
O12 H12 O22 6_555 0.95(3) 1.52(3) 2.4726(18) 180(4) yes
N4A H41A O11 5_445 0.94(2) 1.98(2) 2.895(2) 163.9(19) yes
N4A H41A O21 5_455 0.94(2) 2.47(2) 2.874(2) 106.0(16) yes
N4A H42A O12 . 0.94(2) 2.54(2) 2.953(2) 106.6(16) yes
N4A H42A O22 . 0.94(2) 1.95(2) 2.874(2) 166.6(18) yes
N4A H43A O21 6_555 0.94(2) 1.87(2) 2.805(2) 174(2) yes

loop_
_geom_torsion_atom_site_label_1
_geom_torsion_atom_site_label_2
_geom_torsion_atom_site_label_3
_geom_torsion_atom_site_label_4
_geom_torsion
_geom_torsion_publ_flag
C6A C1A C2A C3A 0.3(3) no
C11A C1A C2A C3A -179.04(17) no
C2A C1A C6A C5A 0.2(3) no
C11A C1A C6A C5A 179.53(17) no
C2A C1A C11A O11A -179.66(17) no
C2A C1A C11A O12A 0.0(3) no
C6A C1A C11A O11A 1.0(3) no
C6A C1A C11A O12A -179.34(18) no
C1A C2A C3A C4A -0.7(3) no
C2A C3A C4A N4A 178.33(16) no
C2A C3A C4A C5A 0.6(3) no
N4A C4A C5A C6A -177.77(16) no
C3A C4A C5A C6A 0.0(3) no
C4A C5A C6A C1A -0.4(3) no
C6 C1 C2 C3 -0.3(2) no
C6 C1 C2 C21 179.83(16) no
C11 C1 C2 C3 -175.84(16) no
C11 C1 C2 C21 4.3(3) no
C2 C1 C6 C5 0.3(3) no
C11 C1 C6 C5 176.09(16) no
C2 C1 C11 O11 -162.33(17) no
C2 C1 C11 O12 20.0(2) no
C6 C1 C11 O11 22.0(2) no
C6 C1 C11 O12 -155.63(15) no
C1 C2 C3 C4 0.1(2) no
C21 C2 C3 C4 179.94(16) no
C1 C2 C21 O21 77.7(2) no
C1 C2 C21 O22 -103.48(18) no
C3 C2 C21 O21 -102.23(19) no
C3 C2 C21 O22 76.6(2) no
C2 C3 C4 Cl4 178.24(13) no
C2 C3 C4 C5 0.2(3) no
Cl4 C4 C5 Cl5 0.4(2) no
Cl4 C4 C5 C6 -178.19(14) no
C3 C4 C5 Cl5 178.39(14) no
C3 C4 C5 C6 -0.2(3) no
Cl5 C5 C6 C1 -178.65(13) no
C4 C5 C6 C1 -0.1(3) no

loop_
_cod_related_entry_id
_cod_related_entry_database
_cod_related_entry_code
1 ChemSpider 26231290
